data_7200457
loop_
_publ_author_name
'Turner, David R.'
'MacDonald, Rose'
'Teng Lee, Wan'
'Batten, Stuart R.'

_publ_section_title
;
 Ammonium salts of carbamoyldicyanomethanide, C(CN)2(CONH2)&#x2212;:
 Effects of hydrogen-bonding cations on anionic networks
;
_journal_issue 2
_journal_name_full CrystEngComm
_journal_page_first 298
_journal_paper_doi 10.1039/b815926b
_journal_volume 11
_journal_year 2009
_chemical_formula_moiety 'C4 H2 N3 O, H4 N'
_chemical_formula_sum 'C4 H6 N4 O'
_chemical_formula_weight 126.13
_chemical_name_common NH4cdm
_chemical_name_systematic
;
Ammonium carbamoyldicyanomethanide
;
_space_group_IT_number 14
_symmetry_cell_setting monoclinic
_symmetry_space_group_name_Hall '-P 2ybc'
_symmetry_space_group_name_H-M 'P 1 21/c 1'
_atom_sites_solution_hydrogens geom
_atom_sites_solution_primary direct
_atom_sites_solution_secondary difmap
_audit_creation_method SHELXL-97
_cell_angle_alpha 90.00
_cell_angle_beta 97.249(4)
_cell_angle_gamma 90.00
_cell_formula_units_Z 4
_cell_length_a 5.0491(7)
_cell_length_b 13.3890(16)
_cell_length_c 8.5840(11)
_cell_measurement_reflns_used 1614
_cell_measurement_temperature 123(1)
_cell_measurement_theta_max 24.99
_cell_measurement_theta_min 2.83
_cell_volume 575.66(13)
_computing_cell_refinement 'Bruker SMART (Bruker)'
_computing_data_collection 'Bruker SMART (Bruker)'
_computing_data_reduction 'Bruker SAINT (Bruker)'
_computing_molecular_graphics 'X-Seed (Barbour, 1999)'
_computing_publication_material 'CIFTAB (Sheldrick, 1997)'
_computing_structure_refinement 'SHELXL-97 (Sheldrick, 1997)'
_computing_structure_solution 'SHELXS-97 (Sheldrick, 1990)'
_diffrn_ambient_temperature 123(1)
_diffrn_measured_fraction_theta_full 0.892
_diffrn_measured_fraction_theta_max 0.892
_diffrn_measurement_device_type 'Bruker X8 Apex II CCD'
_diffrn_measurement_method 'phi and omega scans'
_diffrn_radiation_monochromator graphite
_diffrn_radiation_source 'fine-focus sealed tube'
_diffrn_radiation_type MoK\a
_diffrn_radiation_wavelength 0.71073
_diffrn_reflns_av_R_equivalents 0.0279
_diffrn_reflns_av_sigmaI/netI 0.0464
_diffrn_reflns_limit_h_max 6
_diffrn_reflns_limit_h_min -4
_diffrn_reflns_limit_k_max 14
_diffrn_reflns_limit_k_min -11
_diffrn_reflns_limit_l_max 4
_diffrn_reflns_limit_l_min -10
_diffrn_reflns_number 1614
_diffrn_reflns_theta_full 24.99
_diffrn_reflns_theta_max 24.99
_diffrn_reflns_theta_min 2.83
_exptl_absorpt_coefficient_mu 0.112
_exptl_absorpt_correction_T_max 0.9911
_exptl_absorpt_correction_T_min 0.9737
_exptl_absorpt_correction_type multi-scan
_exptl_absorpt_process_details SADABS
_exptl_crystal_colour colourless
_exptl_crystal_density_diffrn 1.455
_exptl_crystal_density_method 'not measured'
_exptl_crystal_description block
_exptl_crystal_F_000 264
_exptl_crystal_size_max 0.24
_exptl_crystal_size_mid 0.12
_exptl_crystal_size_min 0.08
_refine_diff_density_max 0.176
_refine_diff_density_min -0.194
_refine_diff_density_rms 0.052
_refine_ls_extinction_method none
_refine_ls_goodness_of_fit_ref 1.084
_refine_ls_hydrogen_treatment mixed
_refine_ls_matrix_type full
_refine_ls_number_parameters 106
_refine_ls_number_reflns 895
_refine_ls_number_restraints 0
_refine_ls_restrained_S_all 1.084
_refine_ls_R_factor_all 0.0620
_refine_ls_R_factor_gt 0.0410
_refine_ls_shift/su_max 0.000
_refine_ls_shift/su_mean 0.000
_refine_ls_structure_factor_coef Fsqd
_refine_ls_weighting_details 'calc w=1/[\s^2^(Fo^2^)+(0.2000P)^2^+0.0000P] where P=(Fo^2^+2Fc^2^)/3'
_refine_ls_weighting_scheme calc
_refine_ls_wR_factor_gt 0.0964
_refine_ls_wR_factor_ref 0.1071
_reflns_number_gt 663
_reflns_number_total 895
_reflns_threshold_expression >2sigma(I)
_cod_data_source_file b815926b.txt
_cod_data_source_block 1
_cod_depositor_comments
;
The following automatic conversions were performed:
'_exptl_absorpt_correction_type' value 'Multi-scan' changed to
'multi-scan' according to
'/home/saulius/struct/CIF-dictionaries/cif_core.dic' dictionary named
'cif_core.dic' version 2.4.1 from 2010-06-29.

Automatic conversion script
Id: cif_fix_enum 1527 2010-12-29 10:47:43Z saulius 
;
_cod_original_sg_symbol_H-M P21/c
_cod_database_code 7200457

loop_
_symmetry_equiv_pos_as_xyz
'x, y, z'
'-x, y+1/2, -z+1/2'
'-x, -y, -z'
'x, -y-1/2, z-1/2'

loop_
_atom_site_label
_atom_site_type_symbol
_atom_site_fract_x
_atom_site_fract_y
_atom_site_fract_z
_atom_site_U_iso_or_equiv
_atom_site_adp_type
_atom_site_occupancy
_atom_site_symmetry_multiplicity
_atom_site_calc_flag
_atom_site_refinement_flags
_atom_site_disorder_assembly
_atom_site_disorder_group
N4 N 0.7607(4) 0.40369(18) -0.4400(3) 0.0165(5) Uani 1 1 d . . .
N1 N 1.3050(4) 0.27782(15) 0.1882(3) 0.0190(5) Uani 1 1 d . . .
N2 N 0.7907(4) 0.31479(14) -0.1214(2) 0.0187(5) Uani 1 1 d . . .
N3 N 0.6761(4) 0.53329(15) 0.2580(2) 0.0204(5) Uani 1 1 d . . .
O1 O 1.2229(3) 0.37837(11) 0.38776(18) 0.0154(4) Uani 1 1 d . . .
C3 C 0.8565(4) 0.35236(16) -0.0019(3) 0.0145(6) Uani 1 1 d . . .
C2 C 1.1627(4) 0.34974(16) 0.2460(3) 0.0132(6) Uani 1 1 d . . .
C4 C 0.7938(5) 0.47048(17) 0.2047(3) 0.0150(6) Uani 1 1 d . . .
C1 C 0.9424(5) 0.39318(16) 0.1463(3) 0.0139(6) Uani 1 1 d . . .
H4A H 0.784(5) 0.3698(17) -0.343(4) 0.029(7) Uiso 1 1 d . . .
H1B H 1.268(5) 0.2567(18) 0.104(3) 0.016(7) Uiso 1 1 d . . .
H4B H 0.766(6) 0.472(2) -0.421(4) 0.054(10) Uiso 1 1 d . . .
H1A H 1.438(6) 0.246(2) 0.265(3) 0.043(9) Uiso 1 1 d . . .
H4C H 0.590(7) 0.380(2) -0.502(4) 0.048(9) Uiso 1 1 d . . .
H4D H 0.901(6) 0.3865(19) -0.497(3) 0.042(8) Uiso 1 1 d . . .

loop_
_atom_site_aniso_label
_atom_site_aniso_U_11
_atom_site_aniso_U_22
_atom_site_aniso_U_33
_atom_site_aniso_U_23
_atom_site_aniso_U_13
_atom_site_aniso_U_12
N4 0.0164(12) 0.0176(14) 0.0153(11) 0.0004(10) 0.0008(10) -0.0008(9)
N1 0.0181(12) 0.0247(14) 0.0127(13) -0.0055(10) -0.0031(10) 0.0056(9)
N2 0.0197(12) 0.0197(13) 0.0153(11) -0.0022(9) -0.0026(9) 0.0032(8)
N3 0.0165(11) 0.0249(13) 0.0190(12) -0.0008(9) -0.0005(9) 0.0039(9)
O1 0.0145(9) 0.0171(10) 0.0134(9) -0.0022(7) -0.0026(7) -0.0003(7)
C3 0.0118(12) 0.0116(14) 0.0197(14) 0.0047(10) 0.0008(10) 0.0024(9)
C2 0.0121(12) 0.0134(14) 0.0140(13) 0.0001(9) 0.0014(10) -0.0048(9)
C4 0.0109(12) 0.0202(15) 0.0128(12) 0.0016(11) -0.0025(10) -0.0022(10)
C1 0.0130(12) 0.0163(14) 0.0118(12) -0.0009(10) -0.0013(9) 0.0005(10)

loop_
_atom_type_symbol
_atom_type_description
_atom_type_scat_dispersion_real
_atom_type_scat_dispersion_imag
_atom_type_scat_source
C C 0.0033 0.0016 'International Tables Vol C Tables 4.2.6.8 and 6.1.1.4'
H H 0.0000 0.0000 'International Tables Vol C Tables 4.2.6.8 and 6.1.1.4'
N N 0.0061 0.0033 'International Tables Vol C Tables 4.2.6.8 and 6.1.1.4'
O O 0.0106 0.0060 'International Tables Vol C Tables 4.2.6.8 and 6.1.1.4'

loop_
_geom_angle_atom_site_label_1
_geom_angle_atom_site_label_2
_geom_angle_atom_site_label_3
_geom_angle
_geom_angle_site_symmetry_1
_geom_angle_site_symmetry_3
_geom_angle_publ_flag
H4A N4 H4B 109(2) . . ?
H4A N4 H4C 109(2) . . ?
H4B N4 H4C 114(3) . . ?
H4A N4 H4D 109(2) . . ?
H4B N4 H4D 109(3) . . ?
H4C N4 H4D 107(2) . . ?
C2 N1 H1B 122(2) . . ?
C2 N1 H1A 114.8(16) . . ?
H1B N1 H1A 122(2) . . ?
N2 C3 C1 176.9(2) . . ?
O1 C2 N1 119.8(2) . . ?
O1 C2 C1 121.3(2) . . ?
N1 C2 C1 118.9(2) . . ?
N3 C4 C1 177.6(3) . . ?
C3 C1 C4 119.5(2) . . ?
C3 C1 C2 120.7(2) . . ?
C4 C1 C2 119.5(2) . . ?

loop_
_geom_bond_atom_site_label_1
_geom_bond_atom_site_label_2
_geom_bond_distance
_geom_bond_site_symmetry_2
_geom_bond_publ_flag
N4 H4A 0.94(3) . ?
N4 H4B 0.93(3) . ?
N4 H4C 1.00(3) . ?
N4 H4D 0.94(3) . ?
N1 C2 1.334(3) . ?
N1 H1B 0.78(3) . ?
N1 H1A 0.98(3) . ?
N2 C3 1.153(3) . ?
N3 C4 1.157(3) . ?
O1 C2 1.275(3) . ?
C3 C1 1.402(3) . ?
C2 C1 1.438(3) . ?
C4 C1 1.407(3) . ?

loop_
_geom_hbond_atom_site_label_D
_geom_hbond_atom_site_label_H
_geom_hbond_atom_site_label_A
_geom_hbond_distance_DH
_geom_hbond_distance_HA
_geom_hbond_distance_DA
_geom_hbond_angle_DHA
_geom_hbond_site_symmetry_A
N1 H1B O1 0.78(3) 2.58(3) 3.306(3) 156(2) 4_565
N1 H1A N2 0.98(3) 2.08(3) 3.035(3) 164(2) 4_666
N4 H4A N2 0.94(3) 2.04(3) 2.969(3) 170(2) .
N4 H4B O1 0.93(3) 2.02(3) 2.952(3) 178(3) 3_765
N4 H4C O1 1.00(3) 1.97(3) 2.943(3) 162(2) 1_454
N4 H4D O1 0.94(3) 2.01(3) 2.935(3) 169(2) 1_554

loop_
_cod_related_entry_id
_cod_related_entry_database
_cod_related_entry_code
1 ChemSpider 30653553
